data_2011897
loop_
_publ_author_name
'Ueda, Kazumasa'
'Sugimoto, Toyonari'
'Tada, Toshiji'
'Nishimura, Kei-ichiro'
'Mochida, Tomoyuki'

_publ_section_title
;
 A uniform and one-dimensional stacking of
 2,5-dichlorotetracyanoquinodimethanide molecules in the
 tetramethylarsonium salt
;
_journal_issue 4
_journal_name_full 'Acta Crystallographica Section C'
_journal_page_first 400
_journal_page_last 402
_journal_paper_doi 10.1107/S0108270101000245
_journal_volume 57
_journal_year 2001
_chemical_formula_iupac 'C4 H12 As1 1+, C12 H2 Cl2 N4 1-'
_chemical_formula_moiety 'C4 H12 As1 1+, C12 H2 Cl2 N4 1-'
_chemical_formula_sum 'C16 H14 As Cl2 N4'
_chemical_formula_weight 408.14
_space_group_IT_number 15
_symmetry_cell_setting monoclinic
_symmetry_space_group_name_Hall '-C 2yc'
_symmetry_space_group_name_H-M 'C 1 2/c 1'
_audit_creation_method 'by teXsan'
_cell_angle_alpha 90
_cell_angle_beta 97.45(4)
_cell_angle_gamma 90
_cell_formula_units_Z 4
_cell_length_a 11.046(3)
_cell_length_b 27.336(4)
_cell_length_c 6.707(6)
_cell_measurement_reflns_used 24
_cell_measurement_temperature 296.2
_cell_measurement_theta_max 14.8
_cell_measurement_theta_min 12.9
_cell_volume 2008.1(19)
_computing_cell_refinement 'MSC/AFC Diffractometer Control Software'
_computing_data_collection
;
MSC/AFC Diffractometer Control Software
(Molecular Structure Corporation, 1985a)
;
_computing_data_reduction 'TEXSAN (Molecular Structure Corporation, 1985b)'
_computing_publication_material TEXSAN
_computing_structure_refinement TEXSAN
_computing_structure_solution SIR92
_diffrn_measured_fraction_theta_full .9979
_diffrn_measured_fraction_theta_max .9979
_diffrn_measurement_device_type 'Rigaku AFC-5R'
_diffrn_measurement_method \w-2\q
_diffrn_radiation_type MoK\a
_diffrn_radiation_wavelength .7107
_diffrn_reflns_av_R_equivalents .011
_diffrn_reflns_limit_h_max 14
_diffrn_reflns_limit_h_min 0
_diffrn_reflns_limit_k_max 35
_diffrn_reflns_limit_k_min 0
_diffrn_reflns_limit_l_max 8
_diffrn_reflns_limit_l_min -8
_diffrn_reflns_number 2434
_diffrn_reflns_theta_full 27.54
_diffrn_reflns_theta_max 27.54
_diffrn_standards_decay_% 9.95
_diffrn_standards_interval_count 200
_diffrn_standards_number 3
_exptl_absorpt_coefficient_mu 1.962
_exptl_absorpt_correction_T_max .675
_exptl_absorpt_correction_T_min .668
_exptl_absorpt_correction_type '\y scan'
_exptl_absorpt_process_details '(North et al., 1968)'
_exptl_crystal_colour colorless
_exptl_crystal_density_diffrn 1.350
_exptl_crystal_density_method 'not measured'
_exptl_crystal_description prismatic
_exptl_crystal_size_max .200
_exptl_crystal_size_mid .200
_exptl_crystal_size_min .200
_refine_diff_density_max .78
_refine_diff_density_min -.28
_refine_ls_extinction_method none
_refine_ls_goodness_of_fit_ref 1.954
_refine_ls_hydrogen_treatment noref
_refine_ls_number_parameters 114
_refine_ls_number_reflns 1157
_refine_ls_R_factor_gt .0626
_refine_ls_shift/su_max .0023
_refine_ls_structure_factor_coef F
_refine_ls_weighting_details 'w = 1/[\s^2^(Fo) + 0.00096|Fo|^2^]'
_refine_ls_weighting_scheme calc
_refine_ls_wR_factor_ref .0905
_reflns_number_gt 1157
_reflns_number_total 2323
_reflns_threshold_expression F^2^>2\s(F^2^)
_cod_data_source_file oa1116.cif
_cod_data_source_block global
_cod_original_cell_volume 2007.0(10)
_cod_original_sg_symbol_H-M 'C 2/c'
_cod_database_code 2011897

loop_
_symmetry_equiv_pos_as_xyz
x,y,z
-x,y,1/2-z
-x,-y,-z
x,-y,1/2+z
1/2+x,1/2+y,z
1/2-x,1/2+y,1/2-z
1/2-x,1/2-y,-z
1/2+x,1/2-y,1/2+z

loop_
_atom_site_label
_atom_site_fract_x
_atom_site_fract_y
_atom_site_fract_z
_atom_site_U_iso_or_equiv
_atom_site_adp_type
_atom_site_calc_flag
_atom_site_refinement_flags
_atom_site_occupancy
_atom_site_disorder_assembly
_atom_site_disorder_group
_atom_site_type_symbol
As1 0 .29698(4) .2500 .0827(4) Uani d S 1.00 . . As
Cl1 .2325(2) .06348(8) .5680(4) .1043(9) Uani d . 1.00 . . Cl
N1 -.2576(10) .1367(3) .4340(10) .116(3) Uani d . 1.00 . . N
N2 .1098(9) .1767(2) .5430(10) .116(3) Uani d . 1.00 . . N
C1 -.1580(10) .1221(3) .4590(10) .083(3) Uani d . 1.00 . . C
C2 -.0376(9) .1040(3) .4920(10) .073(3) Uani d . 1.00 . . C
C3 .0513(9) .1431(3) .5220(10) .083(3) Uani d . 1.00 . . C
C4 -.0162(8) .0515(2) .4961(10) .064(2) Uani d . 1.00 . . C
C5 .1002(7) .0286(2) .5310(10) .065(2) Uani d . 1.00 . . C
C6 -.1156(7) .0199(2) .4660(10) .064(2) Uani d . 1.00 . . C
C7 -.1269(9) .2608(3) .329(2) .108(4) Uani d . 1.00 . . C
C8 -.077(2) .3086(9) -.054(4) .137(10) Uani d P .50 . . C
C9 .044(2) .3504(9) .378(6) .19(2) Uani d P .50 . . C
H1 -.2088 .0348 .4483 .0816 Uiso calc . 1.00 . . H
H3 -.2089 .2813 .3118 .1483 Uiso calc . 1.00 . . H
H4 -.1393 .2276 .2357 .1483 Uiso calc . 1.00 . . H
H5 -.1034 .2493 .4840 .1483 Uiso calc . 1.00 . . H
H6 -.1779 .3251 -.0401 .2276 Uiso calc P .50 . . H
H7 -.0360 .3285 -.1335 .2276 Uiso calc P .50 . . H
H8 -.1090 .2714 -.1179 .2276 Uiso calc P .50 . . H
H9 .0849 .3445 .5152 .2208 Uiso calc P .50 . . H
H10 .1252 .3646 .2827 .2208 Uiso calc P .50 . . H
H11 -.0217 .3770 .3463 .2208 Uiso calc P .50 . . H

loop_
_atom_site_aniso_label
_atom_site_aniso_U_11
_atom_site_aniso_U_22
_atom_site_aniso_U_33
_atom_site_aniso_U_12
_atom_site_aniso_U_13
_atom_site_aniso_U_23
As1 .0597(7) .0475(6) .1440(10) .0000 .0233(7) .0000
Cl1 .114(2) .0630(10) .134(2) -.0150(10) .012(2) -.0020(10)
N1 .142(8) .081(5) .126(7) .034(5) .017(6) .006(5)
N2 .180(9) .049(4) .120(7) -.023(5) .026(6) .003(4)
C1 .129(8) .047(4) .075(6) .006(5) .021(6) -.005(4)
C2 .121(7) .048(4) .051(5) .008(4) .023(5) .004(3)
C3 .134(8) .052(4) .065(6) .000(5) .023(5) .007(4)
C4 .111(6) .044(3) .039(4) .006(4) .020(4) .000(3)
C5 .096(6) .048(4) .053(5) -.007(4) .011(4) .000(3)
C6 .094(5) .043(3) .056(5) .002(4) .015(4) -.003(4)
C7 .108(7) .065(5) .164(10) -.016(5) .068(7) -.012(6)
C8 .14(2) .13(2) .13(2) -.04(2) -.03(2) .06(2)
C9 .14(3) .11(2) .33(5) -.08(2) .10(3) -.12(2)

loop_
_atom_type_symbol
_atom_type_description
_atom_type_scat_dispersion_real
_atom_type_scat_dispersion_imag
_atom_type_scat_source
As As .050 2.006
;International Tables for Crystallography
(1992, Vol. C, Tables 4.2.6.8 and 6.1.1.1)
;
Cl Cl .148 .159
;International Tables for Crystallography
(1992, Vol. C, Tables 4.2.6.8 and 6.1.1.1)
;
N N .006 .003
;International Tables for Crystallography
(1992, Vol. C, Tables 4.2.6.8 and 6.1.1.1)
;
C C .003 .002
;International Tables for Crystallography
(1992, Vol. C, Tables 4.2.6.8 and 6.1.1.1)
;
H H .000 .000
;International Tables for Crystallography
(1992, Vol. C, Table 6.1.1.2)
;

loop_
_geom_angle_atom_site_label_1
_geom_angle_atom_site_label_2
_geom_angle_atom_site_label_3
_geom_angle_site_symmetry_3
_geom_angle
_geom_angle_publ_flag
N1 C1 C2 . 179.4(10) yes
C1 C2 C3 . 111.8(7) yes
C1 C2 C4 . 119.8(8) yes
C3 C2 C4 . 128.4(8) yes
N2 C3 C2 . 172.0(10) yes
C2 C4 C5 . 125.3(7) yes
C2 C4 C6 . 119.2(8) yes
C5 C4 C6 . 115.5(6) yes
Cl1 C5 C4 . 120.6(5) yes
Cl1 C5 C6 3_556 116.1(6) yes
C4 C5 C6 3_556 123.3(7) yes
C4 C6 C5 3_556 121.2(7) yes

loop_
_geom_bond_atom_site_label_1
_geom_bond_atom_site_label_2
_geom_bond_site_symmetry_1
_geom_bond_site_symmetry_2
_geom_bond_distance
_geom_bond_publ_flag
Cl1 C5 . . 1.735(8) yes
N1 C1 . . 1.160(10) yes
N2 C3 . . 1.120(10) yes
C1 C2 . . 1.410(10) yes
C2 C3 . . 1.450(10) yes
C2 C4 . . 1.454(9) yes
C4 C5 . . 1.420(10) yes
C4 C6 . . 1.390(10) yes
C5 C6 . 3_556 1.336(8) yes

loop_
_geom_torsion_atom_site_label_1
_geom_torsion_atom_site_label_2
_geom_torsion_atom_site_label_3
_geom_torsion_atom_site_label_4
_geom_torsion_site_symmetry_3
_geom_torsion_site_symmetry_4
_geom_torsion
_geom_torsion_publ_flag
Cl1 C5 C4 C2 . . -1.0(10) yes
Cl1 C5 C4 C6 . . 179.4(5) yes
Cl1 C5 C6 C4 3_556 3_556 -179.5(5) yes
C1 C2 C4 C5 . . -179.0(7) yes
C1 C2 C4 C6 . . .0(10) yes
C2 C4 C5 C6 . 3_556 179.6(7) yes
C2 C4 C6 C5 . 3_556 -179.7(7) yes
C3 C2 C4 C5 . . .0(10) yes
C3 C2 C4 C6 . . 179.1(7) yes
